data_2003714
loop_
_publ_author_name
'Destro, R.'
'Soave, R.'

_publ_section_title
;
 A New Non-Peptide Angiotensin II Receptor Antagonist
;
_journal_issue 7
_journal_name_full 'Acta Crystallographica Section C'
_journal_page_first 1383
_journal_page_last 1385
_journal_paper_doi 10.1107/S0108270195000722
_journal_volume 51
_journal_year 1995
_chemical_formula_sum 'C30 H30 N6 O3 S'
_chemical_formula_weight 554.66
_chemical_name_systematic
;
 6-butyl-2-methyl-3-[[3-(methoxycarbonyl)thien-2-yl]methyl]-
-5-[[2'-(1H-tetrazol-5-yl)]][1,1'-biphenyl)-4-yl]methyl]pyrimidin-4(3H)-one
;
_space_group_IT_number 61
_symmetry_cell_setting orthorhombic
_symmetry_space_group_name_Hall '-P 2ac 2ab'
_symmetry_space_group_name_H-M 'P b c a'
_cell_angle_alpha 90.00
_cell_angle_beta 90.00
_cell_angle_gamma 90.00
_cell_formula_units_Z 8
_cell_length_a 30.328(3)
_cell_length_b 15.279(2)
_cell_length_c 12.499(4)
_cell_measurement_reflns_used 25
_cell_measurement_temperature 293(2)
_cell_measurement_theta_max 12.0
_cell_measurement_theta_min 9.0
_cell_volume 5792(2)
_computing_cell_refinement 'SDP (Frenz, 1983)'
_computing_data_collection 'SDP (Frenz, 1983)'
_computing_data_reduction 'SDP (Frenz, 1983)'
_computing_molecular_graphics 'ORTEPII (Johnson, 1976)'
_computing_publication_material 'SHELXL93 (Sheldrick, 1993)'
_computing_structure_refinement 'SDP and SHELXL93 (Sheldrick, 1993)'
_computing_structure_solution 'MULTAN11/82 (Main et al., 1982)'
_diffrn_ambient_temperature 293(2)
_diffrn_measurement_device 'Enraf-Nonius CAD4'
_diffrn_measurement_method \w
_diffrn_radiation_monochromator graphite
_diffrn_radiation_source 'fine-focus sealed tube'
_diffrn_radiation_type MoK\a
_diffrn_radiation_wavelength 0.71073
_diffrn_reflns_av_R_equivalents 0.0000
_diffrn_reflns_av_sigmaI/netI 1.8994
_diffrn_reflns_limit_h_max 32
_diffrn_reflns_limit_h_min 0
_diffrn_reflns_limit_k_max 16
_diffrn_reflns_limit_k_min 0
_diffrn_reflns_limit_l_max 13
_diffrn_reflns_limit_l_min 0
_diffrn_reflns_number 3778
_diffrn_reflns_reduction_process
;
Enraf-Nonius SDP: START
;
_diffrn_reflns_theta_max 22.47
_diffrn_reflns_theta_min 1.89
_diffrn_standards_decay_% 0
_diffrn_standards_interval_time 120
_diffrn_standards_number 3
_exptl_absorpt_coefficient_mu 0.145
_exptl_absorpt_correction_type none
_exptl_crystal_colour colourless
_exptl_crystal_density_diffrn 1.272
_exptl_crystal_description prism
_exptl_crystal_F_000 2336
_exptl_crystal_size_max 0.350
_exptl_crystal_size_mid 0.175
_exptl_crystal_size_min 0.075
_refine_diff_density_max 0.274
_refine_diff_density_min -0.191
_refine_ls_extinction_method none
_refine_ls_goodness_of_fit_all 0.903
_refine_ls_goodness_of_fit_obs 1.279
_refine_ls_matrix_type full
_refine_ls_number_parameters 363
_refine_ls_number_reflns 3778
_refine_ls_number_restraints 10
_refine_ls_restrained_S_all 0.908
_refine_ls_restrained_S_obs 1.288
_refine_ls_R_factor_all 0.2153
_refine_ls_R_factor_obs 0.0777
_refine_ls_shift/esd_max 0.253
_refine_ls_shift/esd_mean 0.012
_refine_ls_structure_factor_coef Fsqd
_refine_ls_weighting_scheme
; calc w = 1/[\s^2^(F~o~^2^) + (0.0486P)^2^]
  where P = (F~o~^2^ + 2F~c~^2^)/3
;
_refine_ls_wR_factor_all 0.1530
_refine_ls_wR_factor_obs 0.1281
_reflns_number_observed 1536
_reflns_number_total 3778
_reflns_observed_criterion 'I> 2. sigma(I)'
_cod_data_source_file na1145.cif
_cod_data_source_block LRB081
_cod_database_code 2003714

loop_
_symmetry_equiv_pos_as_xyz
'x, y, z'
'-x+1/2, -y, z+1/2'
'-x, y+1/2, -z+1/2'
'x+1/2, -y+1/2, -z'
'-x, -y, -z'
'x-1/2, y, -z-1/2'
'x, -y-1/2, z-1/2'
'-x-1/2, y-1/2, z'

loop_
_atom_site_aniso_label
_atom_site_aniso_U_11
_atom_site_aniso_U_12
_atom_site_aniso_U_13
_atom_site_aniso_U_22
_atom_site_aniso_U_23
_atom_site_aniso_U_33
S1 0.0820(7) 0.0008(6) 0.0120(7) 0.0514(5) -0.0020(7) 0.0702(6)
O1 0.080(2) -0.021(2) -0.0099(15) 0.079(2) -0.0011(14) 0.049(2)
O2 0.076(2) -0.005(2) 0.013(2) 0.104(2) 0.023(2) 0.074(2)
O3 0.107(2) 0.017(2) 0.062(2) 0.077(2) 0.039(2) 0.149(3)
N1 0.051(2) 0.001(2) 0.004(2) 0.043(2) -0.002(2) 0.043(2)
N2 0.0433(15) 0.000(2) 0.000(2) 0.0383(13) -0.004(2) 0.047(2)
N3 0.071(2) 0.015(2) 0.003(2) 0.093(2) 0.018(2) 0.059(2)
N4 0.086(2) 0.010(2) 0.011(2) 0.082(2) 0.016(2) 0.064(2)
N5 0.063(2) 0.004(2) 0.006(2) 0.065(2) 0.017(2) 0.062(2)
N6 0.048(2) 0.013(2) -0.008(2) 0.056(2) 0.004(2) 0.054(2)
C1 0.046(2) -0.010(2) -0.005(2) 0.029(2) 0.010(2) 0.054(2)
C2 0.045(2) -0.001(2) -0.001(2) 0.041(2) 0.003(2) 0.043(2)
C3 0.067(2) 0.008(2) -0.003(2) 0.047(2) 0.006(2) 0.047(2)
C4 0.046(2) -0.006(2) 0.002(2) 0.042(2) 0.011(2) 0.047(2)
C5 0.051(2) -0.011(2) -0.007(2) 0.045(2) 0.004(2) 0.043(2)
C6 0.049(2) -0.010(2) -0.009(2) 0.032(2) 0.006(2) 0.045(2)
C7 0.041(2) 0.001(2) -0.007(2) 0.044(2) -0.007(2) 0.056(2)
C8 0.076(3) -0.012(2) -0.009(2) 0.050(2) 0.002(2) 0.063(3)
C9 0.087(3) -0.006(2) -0.006(3) 0.042(2) -0.005(2) 0.080(3)
C10 0.047(2) -0.025(2) -0.001(2) 0.074(3) 0.018(2) 0.065(3)
C11 0.070(3) 0.003(3) 0.030(3) 0.154(4) 0.042(3) 0.089(3)
C12 0.059(2) -0.010(2) -0.002(2) 0.066(2) -0.003(2) 0.055(2)
C13 0.070(3) -0.013(2) 0.003(2) 0.053(2) 0.022(2) 0.058(3)
C14 0.052(2) -0.004(2) -0.004(2) 0.046(2) 0.016(2) 0.041(2)
C15 0.056(2) -0.016(2) -0.005(2) 0.060(2) 0.004(2) 0.030(2)
C16 0.066(2) 0.001(2) 0.005(2) 0.056(2) -0.010(2) 0.045(2)
C17 0.041(2) -0.004(2) 0.004(2) 0.061(2) -0.007(2) 0.039(2)
C18 0.072(3) 0.013(2) -0.011(2) 0.061(2) -0.002(2) 0.050(2)
C19 0.085(3) 0.004(3) 0.001(2) 0.060(2) -0.008(2) 0.042(2)
C20 0.046(2) 0.004(2) -0.006(2) 0.084(3) -0.009(2) 0.052(3)
C21 0.046(2) -0.017(3) 0.021(3) 0.108(3) -0.021(3) 0.085(3)
C22 0.049(2) 0.020(3) 0.013(3) 0.152(4) -0.054(4) 0.110(3)
C23 0.091(4) 0.030(3) -0.016(3) 0.095(3) -0.028(4) 0.151(5)
C24 0.067(3) 0.020(3) -0.015(3) 0.102(3) 0.000(3) 0.113(4)
C25 0.052(2) 0.029(2) -0.010(2) 0.065(2) -0.009(2) 0.062(3)
C26 0.040(2) 0.013(2) 0.003(2) 0.050(2) -0.002(2) 0.059(2)
C27 0.056(2) -0.012(2) 0.000(2) 0.058(2) 0.017(2) 0.059(2)
C28 0.073(3) -0.015(3) -0.023(3) 0.075(3) 0.020(3) 0.119(4)

loop_
_atom_site_label
_atom_site_occupancy
_atom_site_fract_x
_atom_site_fract_y
_atom_site_fract_z
_atom_site_U_iso_or_equiv
_atom_site_thermal_displace_type
_atom_site_calc_flag
_atom_site_refinement_flags
_atom_site_disorder_group
_atom_site_type_symbol
S1 1 0.02846(4) 0.14608(6) 0.25053(9) 0.0679(3) Uani d . . S
O1 1 0.02915(8) 0.3107(2) 0.0899(2) 0.0696(9) Uani d . . O
O2 1 -0.08366(8) 0.1497(2) 0.5239(2) 0.0845(10) Uani d . . O
O3 1 -0.08249(9) 0.2793(2) 0.4436(2) 0.1109(12) Uani d . . O
N1 1 0.08190(8) 0.4365(2) 0.3426(2) 0.0453(9) Uani d . . N
N2 1 0.02587(8) 0.3523(2) 0.2641(2) 0.0429(8) Uani d . . N
N3 1 0.15092(10) -0.0374(2) 0.1866(2) 0.0741(11) Uani d . . N
N4 1 0.10656(11) -0.0369(2) 0.2044(2) 0.0772(12) Uani d . . N
N5 1 0.08562(9) -0.0119(2) 0.1199(2) 0.0633(10) Uani d . . N
N6 1 0.11693(8) 0.0031(2) 0.0455(2) 0.0527(9) Uani d . . N
H6 1 0.1072(7) 0.0272(15) -0.0230(19) 0.028(7) Uiso d . . H
C1 1 0.10347(10) 0.4383(2) 0.2434(3) 0.0429(10) Uani d . . C
C2 1 0.04484(11) 0.3940(2) 0.3490(3) 0.0430(11) Uani d . . C
C3 1 0.04612(12) 0.3512(2) 0.1623(3) 0.0536(12) Uani d . . C
C4 1 0.08689(11) 0.3993(2) 0.1577(3) 0.0449(11) Uani d . . C
C5 1 -0.01586(10) 0.3045(2) 0.2738(3) 0.0462(11) Uani d . . C
H5A 1 -0.03070(10) 0.3052(2) 0.2051(3) 0.055 Uiso calc R . H
H5B 1 -0.03459(10) 0.3348(2) 0.3246(3) 0.055 Uiso calc R . H
C6 1 -0.01057(10) 0.2121(2) 0.3091(3) 0.0422(11) Uani d . . C
C7 1 -0.03325(10) 0.1672(2) 0.3862(3) 0.0470(11) Uani d . . C
C8 1 -0.01876(12) 0.0808(2) 0.3969(3) 0.0629(13) Uani d . . C
H8 1 -0.03072(12) 0.0417(2) 0.4459(3) 0.075 Uiso calc R . H
C9 1 0.01381(12) 0.0599(2) 0.3301(3) 0.0697(15) Uani d . . C
H9 1 0.02699(12) 0.0050(2) 0.3272(3) 0.084 Uiso calc R . H
C10 1 -0.06869(11) 0.2076(3) 0.4529(3) 0.0622(13) Uani d . . C
C11 1 -0.11848(12) 0.1824(3) 0.5914(3) 0.104(2) Uani d . . C
H11A 1 -0.12755(12) 0.1373(3) 0.6402(3) 0.157 Uiso calc R . H
H11B 1 -0.14310(12) 0.1996(3) 0.5479(3) 0.157 Uiso calc R . H
H11C 1 -0.10801(12) 0.2320(3) 0.6310(3) 0.157 Uiso calc R . H
C12 1 0.02285(11) 0.3861(2) 0.4545(3) 0.0598(13) Uani d . . C
H12A 1 -0.00395(11) 0.3533(2) 0.4468(3) 0.090 Uiso calc R . H
H12B 1 0.01617(11) 0.4434(2) 0.4815(3) 0.090 Uiso calc R . H
H12C 1 0.04210(11) 0.3565(2) 0.5036(3) 0.090 Uiso calc R . H
C13 1 0.10860(12) 0.3954(2) 0.0470(3) 0.0603(13) Uani d . . C
H13A 1 0.08598(12) 0.4004(2) -0.0075(3) 0.072 Uiso calc R . H
H13B 1 0.12847(12) 0.4447(2) 0.0391(3) 0.072 Uiso calc R . H
C14 1 0.13404(10) 0.3114(2) 0.0296(3) 0.0463(11) Uani d . . C
C15 1 0.14550(10) 0.2836(2) -0.0724(2) 0.0485(11) Uani d . . C
H15 1 0.13592(10) 0.3152(2) -0.1315(2) 0.058 Uiso calc R . H
C16 1 0.17098(11) 0.2095(2) -0.0872(3) 0.0557(12) Uani d . . C
H16 1 0.17906(11) 0.1936(2) -0.1563(3) 0.067 Uiso calc R . H
C17 1 0.18470(10) 0.1585(2) -0.0028(3) 0.0468(11) Uani d . . C
C18 1 0.17277(11) 0.1852(2) 0.0989(3) 0.0610(13) Uani d . . C
H18 1 0.18162(11) 0.1527(2) 0.1581(3) 0.073 Uiso calc R . H
C19 1 0.14766(12) 0.2601(2) 0.1129(3) 0.0623(12) Uani d . . C
H19 1 0.13971(12) 0.2761(2) 0.1820(3) 0.075 Uiso calc R . H
C20 1 0.21111(10) 0.0774(2) -0.0178(3) 0.0605(13) Uani d . . C
C21 1 0.24994(12) 0.0799(3) -0.0801(3) 0.0799(15) Uani d . . C
H21 1 0.25840(12) 0.1307(3) -0.1156(3) 0.096 Uiso calc R . H
C22 1 0.27538(13) 0.0032(3) -0.0870(3) 0.104(2) Uani d . . C
H22 1 0.30106(13) 0.0038(3) -0.1277(3) 0.124 Uiso calc R . H
C23 1 0.26354(14) -0.0713(3) -0.0361(4) 0.112(2) Uani d . . C
H23 1 0.28160(14) -0.1204(3) -0.0398(4) 0.135 Uiso calc R . H
C24 1 0.22532(12) -0.0745(3) 0.0204(4) 0.094(2) Uani d . . C
H24 1 0.21697(12) -0.1267(3) 0.0529(4) 0.113 Uiso calc R . H
C25 1 0.19849(11) -0.0014(2) 0.0304(3) 0.0597(12) Uani d . . C
C26 1 0.15634(11) -0.0122(2) 0.0871(3) 0.0497(12) Uani d . . C
C27 1 0.14637(10) 0.4871(2) 0.2435(3) 0.0575(12) Uani d D . C
H27A 1 0.16020(10) 0.4787(2) 0.3127(3) 0.069 Uiso calc R . H
H27B 1 0.16549(10) 0.4606(2) 0.1904(3) 0.069 Uiso calc R . H
C28 1 0.14415(10) 0.5831(2) 0.2217(4) 0.089(2) Uani d D . C
H28A 1 0.13174(10) 0.6134(2) 0.2829(4) 0.107 Uiso calc R . H
H28B 1 0.12553(10) 0.5942(2) 0.1601(4) 0.107 Uiso calc R . H
C29A 0.50 0.1926(2) 0.6170(3) 0.1993(7) 0.085(3) Uiso d PDU A C
H29A 0.50 0.2137(2) 0.5860(3) 0.2437(7) 0.102 Uiso calc PR A H
H29B 0.50 0.2004(2) 0.6083(3) 0.1248(7) 0.102 Uiso calc PR A H
C30A 0.50 0.1923(4) 0.7143(4) 0.2269(10) 0.188(5) Uiso d PDU A C
H30A 0.50 0.2211(4) 0.7385(4) 0.2146(10) 0.282 Uiso calc PR A H
H30B 0.50 0.1845(4) 0.7217(4) 0.3007(10) 0.282 Uiso calc PR A H
H30C 0.50 0.1712(4) 0.7439(4) 0.1826(10) 0.282 Uiso calc PR A H
C29B 0.50 0.1885(2) 0.6295(3) 0.2392(6) 0.098(3) Uiso d PDU B C
H29C 0.50 0.1900(2) 0.6490(3) 0.3130(6) 0.118 Uiso calc PR B H
H29D 0.50 0.2120(2) 0.5875(3) 0.2283(6) 0.118 Uiso calc PR B H
C30B 0.50 0.1962(3) 0.7072(4) 0.1667(7) 0.139(4) Uiso d PDU B C
H30D 0.50 0.2247(3) 0.7320(4) 0.1814(7) 0.208 Uiso calc PR B H
H30E 0.50 0.1738(3) 0.7505(4) 0.1791(7) 0.208 Uiso calc PR B H
H30F 0.50 0.1951(3) 0.6886(4) 0.0934(7) 0.208 Uiso calc PR B H

loop_
_atom_type_symbol
_atom_type_description
_atom_type_scat_source
_atom_type_scat_dispersion_real
_atom_type_scat_dispersion_imag
C C 'International Tables Vol C Tables 4.2.6.8 and 6.1.1.4' 0.0033 0.001
H H 'International Tables Vol C Tables 4.2.6.8 and 6.1.1.4' 0.0000 0.000
N N 'International Tables Vol C Tables 4.2.6.8 and 6.1.1.4' 0.0061 0.003
O O 'International Tables Vol C Tables 4.2.6.8 and 6.1.1.4' 0.0106 0.006
S S 'International Tables Vol C Tables 4.2.6.8 and 6.1.1.4' 0.1246 0.123

loop_
_geom_angle_atom_site_label_1
_geom_angle_atom_site_label_2
_geom_angle_atom_site_label_3
_geom_angle
_geom_angle_publ_flag
C9 S1 C6 91.4(2) yes
C10 O2 C11 114.2(3) yes
C2 N1 C1 117.9(3) yes
C2 N2 C3 121.5(3) yes
C2 N2 C5 122.1(3) yes
C3 N2 C5 116.4(3) yes
C26 N3 N4 106.0(3) yes
N5 N4 N3 110.7(3) yes
N4 N5 N6 105.6(3) yes
C26 N6 N5 109.5(3) yes
C26 N6 H6 133.1(13) ?
N5 N6 H6 117.0(13) ?
C4 C1 N1 121.9(3) yes
C4 C1 C27 123.6(3) yes
N1 C1 C27 114.4(3) yes
N1 C2 N2 123.3(3) yes
N1 C2 C12 118.9(3) yes
N2 C2 C12 117.7(3) yes
O1 C3 N2 119.6(3) yes
O1 C3 C4 126.6(3) yes
N2 C3 C4 113.8(3) yes
C1 C4 C3 121.6(3) yes
C1 C4 C13 125.7(3) yes
C3 C4 C13 112.6(3) yes
N2 C5 C6 113.9(2) yes
N2 C5 H5A 108.8(2) ?
C6 C5 H5A 108.8(2) ?
N2 C5 H5B 108.8(2) ?
C6 C5 H5B 108.8(2) ?
H5A C5 H5B 107.7 ?
C7 C6 C5 129.1(3) yes
C7 C6 S1 110.6(2) yes
C5 C6 S1 120.3(2) yes
C6 C7 C8 112.5(3) yes
C6 C7 C10 123.2(3) yes
C8 C7 C10 124.3(3) yes
C9 C8 C7 113.6(3) yes
C9 C8 H8 123.2(2) ?
C7 C8 H8 123.2(2) ?
C8 C9 S1 111.9(3) yes
C8 C9 H9 124.1(2) ?
S1 C9 H9 124.06(13) ?
O3 C10 O2 124.2(4) yes
O3 C10 C7 125.8(4) yes
O2 C10 C7 110.0(3) yes
O2 C11 H11A 109.5(2) ?
O2 C11 H11B 109.5(2) ?
H11A C11 H11B 109.5 ?
O2 C11 H11C 109.5(2) ?
H11A C11 H11C 109.5 ?
H11B C11 H11C 109.5 ?
C2 C12 H12A 109.5(2) ?
C2 C12 H12B 109.5(2) ?
H12A C12 H12B 109.5 ?
C2 C12 H12C 109.5(2) ?
H12A C12 H12C 109.5 ?
H12B C12 H12C 109.5 ?
C14 C13 C4 112.5(3) yes
C14 C13 H13A 109.1(2) ?
C4 C13 H13A 109.1(2) ?
C14 C13 H13B 109.1(2) ?
C4 C13 H13B 109.1(2) ?
H13A C13 H13B 107.8 ?
C19 C14 C15 116.6(3) ?
C19 C14 C13 122.1(3) yes
C15 C14 C13 121.3(3) yes
C16 C15 C14 121.0(3) ?
C16 C15 H15 119.5(2) ?
C14 C15 H15 119.5(2) ?
C17 C16 C15 121.9(3) ?
C17 C16 H16 119.0(2) ?
C15 C16 H16 119.0(2) ?
C16 C17 C18 117.4(3) ?
C16 C17 C20 122.5(3) yes
C18 C17 C20 120.1(3) yes
C17 C18 C19 120.2(3) ?
C17 C18 H18 119.9(2) ?
C19 C18 H18 119.9(2) ?
C14 C19 C18 122.9(3) ?
C14 C19 H19 118.5(2) ?
C18 C19 H19 118.5(2) ?
C25 C20 C21 119.3(3) ?
C25 C20 C17 121.0(3) yes
C21 C20 C17 119.7(3) yes
C22 C21 C20 118.0(4) ?
C22 C21 H21 121.0(2) ?
C20 C21 H21 121.0(2) ?
C23 C22 C21 121.8(4) ?
C23 C22 H22 119.1(3) ?
C21 C22 H22 119.1(2) ?
C22 C23 C24 120.1(4) ?
C22 C23 H23 120.0(3) ?
C24 C23 H23 119.9(3) ?
C23 C24 C25 121.2(4) ?
C23 C24 H24 119.4(3) ?
C25 C24 H24 119.4(2) ?
C24 C25 C20 119.5(3) ?
C24 C25 C26 117.6(3) yes
C20 C25 C26 122.8(3) yes
N3 C26 N6 108.1(3) yes
N3 C26 C25 126.8(3) yes
N6 C26 C25 125.1(3) yes
C28 C27 C1 116.7(3) yes
C28 C27 H27A 108.1(2) ?
C1 C27 H27A 108.1(2) ?
C28 C27 H27B 108.1(2) ?
C1 C27 H27B 108.1(2) ?
H27A C27 H27B 107.3 ?
C27 C28 C29B 112.9(3) yes
C27 C28 C29A 108.2(3) yes
C27 C28 H28A 110.0(2) ?
C29A C28 H28A 110.1(3) ?
C27 C28 H28B 110.1(2) ?
C29A C28 H28B 110.1(3) ?
H28A C28 H28B 108.4 ?
C30A C29A C28 105.8(5) yes
C30A C29A H29A 110.6(5) ?
C28 C29A H29A 110.6(3) ?
C30A C29A H29B 110.6(5) ?
C28 C29A H29B 110.6(3) ?
H29A C29A H29B 108.7 ?
C29A C30A H30A 109.4(5) ?
C29A C30A H30B 109.5(5) ?
H30A C30A H30B 109.5 ?
C29A C30A H30C 109.5(5) ?
H30A C30A H30C 109.5 ?
H30B C30A H30C 109.5 ?
C30B C29B C28 114.4(6) yes
C30B C29B H29C 108.7(4) ?
C28 C29B H29C 108.7(3) ?
C30B C29B H29D 108.6(4) ?
C28 C29B H29D 108.6(3) ?
H29C C29B H29D 107.6 ?
C29B C30B H30D 109.5(4) ?
C29B C30B H30E 109.4(4) ?
H30D C30B H30E 109.5 ?
C29B C30B H30F 109.5(4) ?
H30D C30B H30F 109.5 ?
H30E C30B H30F 109.5 ?

loop_
_geom_bond_atom_site_label_1
_geom_bond_atom_site_label_2
_geom_bond_distance
_geom_bond_publ_flag
S1 C9 1.710(4) yes
S1 C6 1.719(3) yes
O1 C3 1.212(4) yes
O2 C10 1.333(4) yes
O2 C11 1.441(4) yes
O3 C10 1.178(4) yes
N1 C2 1.301(4) yes
N1 C1 1.402(4) yes
N2 C2 1.365(4) yes
N2 C3 1.413(4) yes
N2 C5 1.466(4) yes
N3 C26 1.312(4) yes
N3 N4 1.363(4) yes
N4 N5 1.290(4) yes
N5 N6 1.349(4) yes
N6 C26 1.324(4) yes
N6 H6 0.98(2) no
C1 C4 1.324(5) yes
C1 C27 1.499(4) yes
C2 C12 1.483(4) yes
C3 C4 1.439(5) yes
C4 C13 1.534(5) yes
C5 C6 1.489(4) yes
C5 H5A 0.97 ?
C5 H5B 0.97 ?
C6 C7 1.368(4) yes
C7 C8 1.398(5) yes
C7 C10 1.494(5) yes
C8 C9 1.332(5) yes
C8 H8 0.93 ?
C9 H9 0.93 ?
C11 H11A 0.96 ?
C11 H11B 0.96 ?
C11 H11C 0.96 ?
C12 H12A 0.96 ?
C12 H12B 0.96 ?
C12 H12C 0.96 ?
C13 C14 1.512(4) yes
C13 H13A 0.97 ?
C13 H13B 0.97 ?
C14 C19 1.368(5) ?
C14 C15 1.388(4) ?
C15 C16 1.383(4) ?
C15 H15 0.93 ?
C16 C17 1.376(5) ?
C16 H16 0.93 ?
C17 C18 1.383(5) ?
C17 C20 1.488(5) yes
C18 C19 1.386(5) ?
C18 H18 0.93 ?
C19 H19 0.93 ?
C20 C25 1.399(5) ?
C20 C21 1.412(5) ?
C21 C22 1.405(6) ?
C21 H21 0.93 ?
C22 C23 1.353(6) ?
C22 H22 0.93 ?
C23 C24 1.358(6) ?
C23 H23 0.93 ?
C24 C25 1.388(5) ?
C24 H24 0.93 ?
C25 C26 1.471(5) ?
C27 C28 1.493(4) yes
C27 H27A 0.97 ?
C27 H27B 0.97 ?
C28 C29B 1.535(5) yes
C28 C29A 1.584(5) yes
C28 H28A 0.97 ?
C28 H28B 0.97 ?
C29A C30A 1.526(6) yes
C29A H29A 0.97 ?
C29A H29B 0.97 ?
C30A H30A 0.96 ?
C30A H30B 0.96 ?
C30A H30C 0.96 ?
C29B C30B 1.513(7) yes
C29B H29C 0.97 ?
C29B H29D 0.97 ?
C30B H30D 0.96 ?
C30B H30E 0.96 ?
C30B H30F 0.96 ?

loop_
_geom_torsion_atom_site_label_1
_geom_torsion_atom_site_label_2
_geom_torsion_atom_site_label_3
_geom_torsion_atom_site_label_4
_geom_torsion
C26 N3 N4 N5 -0.4(4)
N3 N4 N5 N6 0.7(4)
N4 N5 N6 C26 -0.8(4)
C2 N1 C1 C4 0.8(4)
C2 N1 C1 C27 -178.8(3)
C1 N1 C2 N2 -0.8(4)
C1 N1 C2 C12 176.0(3)
C3 N2 C2 N1 1.3(5)
C5 N2 C2 N1 179.7(3)
C3 N2 C2 C12 -175.5(3)
C5 N2 C2 C12 2.9(4)
C2 N2 C3 O1 177.1(3)
C5 N2 C3 O1 -1.3(4)
C2 N2 C3 C4 -1.6(4)
C5 N2 C3 C4 179.9(3)
N1 C1 C4 C3 -1.3(5)
C27 C1 C4 C3 178.3(3)
N1 C1 C4 C13 -178.1(3)
C27 C1 C4 C13 1.5(5)
O1 C3 C4 C1 -177.0(3)
N2 C3 C4 C1 1.6(5)
O1 C3 C4 C13 0.2(5)
N2 C3 C4 C13 178.8(3)
C2 N2 C5 C6 -86.4(3)
C3 N2 C5 C6 92.0(3)
N2 C5 C6 C7 133.3(3)
N2 C5 C6 S1 -46.7(4)
C9 S1 C6 C7 -0.1(3)
C9 S1 C6 C5 179.9(3)
C5 C6 C7 C8 -179.8(3)
S1 C6 C7 C8 0.2(4)
C5 C6 C7 C10 -1.4(5)
S1 C6 C7 C10 178.6(3)
C6 C7 C8 C9 -0.2(4)
C10 C7 C8 C9 -178.7(3)
C7 C8 C9 S1 0.2(4)
C6 S1 C9 C8 -0.1(3)
C11 O2 C10 O3 -0.9(5)
C11 O2 C10 C7 -179.3(3)
C6 C7 C10 O3 4.1(6)
C8 C7 C10 O3 -177.6(4)
C6 C7 C10 O2 -177.5(3)
C8 C7 C10 O2 0.8(5)
C1 C4 C13 C14 96.2(4)
C3 C4 C13 C14 -80.9(4)
C4 C13 C14 C19 -19.6(4)
C4 C13 C14 C15 161.7(3)
C19 C14 C15 C16 -2.6(5)
C13 C14 C15 C16 176.2(3)
C14 C15 C16 C17 2.4(5)
C15 C16 C17 C18 -1.2(5)
C15 C16 C17 C20 178.3(3)
C16 C17 C18 C19 0.5(5)
C20 C17 C18 C19 -179.1(3)
C15 C14 C19 C18 1.9(5)
C13 C14 C19 C18 -176.9(3)
C17 C18 C19 C14 -0.9(5)
C16 C17 C20 C25 -129.3(4)
C18 C17 C20 C25 50.3(5)
C16 C17 C20 C21 51.8(5)
C18 C17 C20 C21 -128.6(4)
C25 C20 C21 C22 -2.8(5)
C17 C20 C21 C22 176.2(3)
C20 C21 C22 C23 0.1(6)
C21 C22 C23 C24 2.5(7)
C22 C23 C24 C25 -2.3(7)
C23 C24 C25 C20 -0.5(6)
C23 C24 C25 C26 176.1(4)
C21 C20 C25 C24 3.0(5)
C17 C20 C25 C24 -175.9(3)
C21 C20 C25 C26 -173.4(3)
C17 C20 C25 C26 7.7(5)
N4 N3 C26 N6 -0.1(4)
N4 N3 C26 C25 179.3(3)
N5 N6 C26 N3 0.5(4)
N5 N6 C26 C25 -178.9(3)
C24 C25 C26 N3 60.1(5)
C20 C25 C26 N3 -123.4(4)
C24 C25 C26 N6 -120.6(4)
C20 C25 C26 N6 55.9(5)
C4 C1 C27 C28 92.2(4)
N1 C1 C27 C28 -88.2(4)
C1 C27 C28 C29B 171.8(4)
C1 C27 C28 C29A -167.2(4)
C27 C28 C29A C30A -155.4(6)
C29B C28 C29A C30A -48.4(9)
C27 C28 C29B C30B 148.2(5)
C29A C28 C29B C30B 67.7(10)
